data_2228443
loop_
_publ_author_name
'Al-abbasi, Aisha A.'
'Tan, Siew San'
'Kassim, Mohammad B.'

_publ_section_title
;
 1-Benzoyl-3-(4-hydroxyphenyl)thiourea
;
_journal_coeditor_code JJ2068
_journal_issue 12
_journal_name_full 'Acta Crystallographica Section E'
_journal_page_first o3181
_journal_paper_doi 10.1107/S1600536810045988
_journal_volume 66
_journal_year 2010
_chemical_formula_iupac 'C14 H12 N2 O2 S'
_chemical_formula_moiety 'C14 H12 N2 O2 S'
_chemical_formula_sum 'C14 H12 N2 O2 S'
_chemical_formula_weight 272.33
_chemical_name_common
;
<i>N</i>-(4-Hydroxypheylcarbamothioyl)benzamide
;
_chemical_name_systematic
;
1-Benzoyl-3-(4-hydroxyphenyl)thiourea
;
_space_group_IT_number 19
_symmetry_cell_setting orthorhombic
_symmetry_space_group_name_Hall 'P 2ac 2ab'
_symmetry_space_group_name_H-M 'P 21 21 21'
_atom_sites_solution_hydrogens geom
_atom_sites_solution_primary direct
_atom_sites_solution_secondary difmap
_audit_creation_method SHELXL-97
_cell_angle_alpha 90.00
_cell_angle_beta 90.00
_cell_angle_gamma 90.00
_cell_formula_units_Z 4
_cell_length_a 5.5865(10)
_cell_length_b 14.451(2)
_cell_length_c 16.462(3)
_cell_measurement_reflns_used 1024
_cell_measurement_temperature 298(2)
_cell_measurement_theta_max 25.00
_cell_measurement_theta_min 1.88
_cell_volume 1329.0(4)
_computing_cell_refinement 'SAINT (Bruker, 2000)'
_computing_data_collection 'SMART (Bruker, 2000)'
_computing_data_reduction 'SAINT (Bruker, 2000)'
_computing_molecular_graphics 'SHELXTL (Sheldrick, 2008)'
_computing_publication_material
;
SHELXTL (Sheldrick, 2008), PARST (Nardelli, 1995) and PLATON
(Spek, 2009)
;
_computing_structure_refinement 'SHELXL97 (Sheldrick, 2008)'
_computing_structure_solution 'SHELXS97 (Sheldrick, 2008)'
_diffrn_ambient_temperature 298(2)
_diffrn_measured_fraction_theta_full 0.999
_diffrn_measured_fraction_theta_max 0.999
_diffrn_measurement_device_type
;
Bruker SMART APEX CCD area-detector
;
_diffrn_measurement_method \w
_diffrn_radiation_monochromator graphite
_diffrn_radiation_source 'fine-focus sealed tube'
_diffrn_radiation_type MoK\a
_diffrn_radiation_wavelength 0.71073
_diffrn_reflns_av_R_equivalents 0.0177
_diffrn_reflns_av_sigmaI/netI 0.0177
_diffrn_reflns_limit_h_max 6
_diffrn_reflns_limit_h_min -6
_diffrn_reflns_limit_k_max 17
_diffrn_reflns_limit_k_min -15
_diffrn_reflns_limit_l_max 17
_diffrn_reflns_limit_l_min -19
_diffrn_reflns_number 7608
_diffrn_reflns_theta_full 25.00
_diffrn_reflns_theta_max 25.00
_diffrn_reflns_theta_min 1.88
_diffrn_standards_number 0
_exptl_absorpt_coefficient_mu 0.242
_exptl_absorpt_correction_T_max 0.919
_exptl_absorpt_correction_T_min 0.886
_exptl_absorpt_correction_type multi-scan
_exptl_absorpt_process_details '(SADABS; Bruker, 2000)'
_exptl_crystal_colour brown
_exptl_crystal_density_diffrn 1.361
_exptl_crystal_density_method 'not measured'
_exptl_crystal_description block
_exptl_crystal_F_000 568
_exptl_crystal_size_max 0.50
_exptl_crystal_size_mid 0.48
_exptl_crystal_size_min 0.35
_refine_diff_density_max 0.128
_refine_diff_density_min -0.137
_refine_ls_abs_structure_details 'Flack (1983), 958 Friedel pairs'
_refine_ls_abs_structure_Flack 0.09(9)
_refine_ls_extinction_coef 0.008(2)
_refine_ls_extinction_expression Fc^*^=kFc[1+0.001xFc^2^\l^3^/sin(2\q)]^-1/4^
_refine_ls_extinction_method none
_refine_ls_goodness_of_fit_ref 1.048
_refine_ls_hydrogen_treatment constr
_refine_ls_matrix_type full
_refine_ls_number_parameters 173
_refine_ls_number_reflns 2351
_refine_ls_number_restraints 0
_refine_ls_restrained_S_all 1.048
_refine_ls_R_factor_all 0.0356
_refine_ls_R_factor_gt 0.0312
_refine_ls_shift/su_max 0.001
_refine_ls_shift/su_mean 0.000
_refine_ls_structure_factor_coef Fsqd
_refine_ls_weighting_details 'calc w=1/[\s^2^(Fo^2^)+(0.0494P)^2^+0.1346P] where P=(Fo^2^+2Fc^2^)/3'
_refine_ls_weighting_scheme calc
_refine_ls_wR_factor_gt 0.0819
_refine_ls_wR_factor_ref 0.0851
_reflns_number_gt 2143
_reflns_number_total 2351
_reflns_threshold_expression I>2\s(I)
_cod_data_source_file jj2068.cif
_cod_data_source_block I
_cod_database_code 2228443
_cod_database_fobs_code 2228443

loop_
_symmetry_equiv_pos_as_xyz
'x, y, z'
'-x+1/2, -y, z+1/2'
'-x, y+1/2, -z+1/2'
'x+1/2, -y+1/2, -z'

loop_
_atom_site_type_symbol
_atom_site_label
_atom_site_fract_x
_atom_site_fract_y
_atom_site_fract_z
_atom_site_U_iso_or_equiv
_atom_site_adp_type
_atom_site_calc_flag
_atom_site_refinement_flags
_atom_site_occupancy
_atom_site_disorder_assembly
_atom_site_disorder_group
S S1 1.13932(14) -0.04354(4) 0.71251(4) 0.0812(2) Uani d . 1 . .
O O1 0.7785(3) 0.23667(10) 0.72476(9) 0.0719(4) Uani d . 1 . .
N N1 0.8692(3) 0.09206(10) 0.76731(8) 0.0518(4) Uani d . 1 . .
H H1B 0.8429 0.0530 0.8057 0.062 Uiso calc R 1 . .
N N2 1.0996(3) 0.12902(11) 0.65596(9) 0.0565(4) Uani d . 1 . .
H H2B 1.0469 0.1841 0.6646 0.068 Uiso calc R 1 . .
C C1 0.5090(4) 0.10914(14) 0.89160(13) 0.0632(5) Uani d . 1 . .
H H1A 0.6077 0.0573 0.8928 0.076 Uiso calc R 1 . .
C C2 0.3268(5) 0.11715(16) 0.94751(14) 0.0712(6) Uani d . 1 . .
H H2A 0.3032 0.0712 0.9862 0.085 Uiso calc R 1 . .
C C3 0.1812(4) 0.19276(18) 0.94584(14) 0.0726(6) Uani d . 1 . .
H H3A 0.0581 0.1983 0.9836 0.087 Uiso calc R 1 . .
C C4 0.2149(4) 0.26068(17) 0.88890(14) 0.0734(6) Uani d . 1 . .
H H4A 0.1140 0.3119 0.8879 0.088 Uiso calc R 1 . .
C C5 0.3978(4) 0.25336(14) 0.83317(12) 0.0632(5) Uani d . 1 . .
H H5A 0.4208 0.3000 0.7950 0.076 Uiso calc R 1 . .
C C6 0.5475(3) 0.17701(12) 0.83367(10) 0.0487(4) Uani d . 1 . .
C C7 0.7395(4) 0.17240(12) 0.77127(10) 0.0512(4) Uani d . 1 . .
C C8 1.0373(4) 0.06508(13) 0.70994(11) 0.0527(4) Uani d . 1 . .
C C9 1.2439(4) 0.11670(13) 0.58521(11) 0.0504(4) Uani d . 1 . .
C C10 1.1577(4) 0.15191(12) 0.51275(11) 0.0520(5) Uani d . 1 . .
H H10A 1.0118 0.1829 0.5119 0.062 Uiso calc R 1 . .
C C11 1.2858(4) 0.14146(12) 0.44198(11) 0.0518(5) Uani d . 1 . .
H H11A 1.2257 0.1643 0.3933 0.062 Uiso calc R 1 . .
C C12 1.5042(3) 0.09692(12) 0.44377(12) 0.0515(5) Uani d . 1 . .
C C13 1.5928(4) 0.06247(16) 0.51603(11) 0.0596(5) Uani d . 1 . .
H H13A 1.7399 0.0323 0.5170 0.072 Uiso calc R 1 . .
C C14 1.4626(4) 0.07290(16) 0.58682(12) 0.0594(5) Uani d . 1 . .
H H14A 1.5229 0.0503 0.6356 0.071 Uiso calc R 1 . .
O O2 1.6406(3) 0.08472(10) 0.37487(9) 0.0682(4) Uani d . 1 . .
H H2C 1.5717 0.1079 0.3359 0.102 Uiso calc R 1 . .

loop_
_atom_site_aniso_label
_atom_site_aniso_U_11
_atom_site_aniso_U_22
_atom_site_aniso_U_33
_atom_site_aniso_U_12
_atom_site_aniso_U_13
_atom_site_aniso_U_23
S1 0.1110(5) 0.0497(3) 0.0828(4) 0.0182(3) 0.0277(4) 0.0010(3)
O1 0.1018(11) 0.0536(8) 0.0603(8) 0.0184(8) 0.0223(8) 0.0179(6)
N1 0.0712(10) 0.0432(8) 0.0410(7) 0.0061(8) 0.0053(7) 0.0030(6)
N2 0.0712(10) 0.0480(8) 0.0504(8) 0.0014(8) 0.0101(8) -0.0027(7)
C1 0.0732(14) 0.0513(11) 0.0649(12) 0.0051(10) 0.0142(10) 0.0055(9)
C2 0.0783(15) 0.0630(13) 0.0723(13) -0.0108(12) 0.0191(12) 0.0028(11)
C3 0.0575(13) 0.0890(17) 0.0713(13) -0.0058(12) 0.0105(11) -0.0166(13)
C4 0.0649(14) 0.0824(16) 0.0728(14) 0.0219(12) 0.0005(12) -0.0090(12)
C5 0.0755(14) 0.0596(12) 0.0546(11) 0.0119(11) -0.0026(11) 0.0023(9)
C6 0.0573(11) 0.0472(10) 0.0416(8) 0.0009(8) -0.0045(8) -0.0040(7)
C7 0.0669(11) 0.0461(10) 0.0406(9) 0.0026(9) -0.0032(8) 0.0018(7)
C8 0.0627(11) 0.0508(10) 0.0446(9) -0.0008(8) -0.0022(8) -0.0056(8)
C9 0.0560(11) 0.0481(9) 0.0471(9) -0.0079(9) 0.0045(8) -0.0071(8)
C10 0.0548(11) 0.0411(9) 0.0600(11) 0.0009(9) 0.0083(9) 0.0050(8)
C11 0.0618(12) 0.0426(10) 0.0509(10) -0.0032(8) 0.0049(9) 0.0051(8)
C12 0.0543(11) 0.0470(10) 0.0531(10) -0.0119(9) 0.0061(8) -0.0105(8)
C13 0.0464(10) 0.0724(13) 0.0602(11) -0.0001(10) -0.0044(9) -0.0115(10)
C14 0.0522(11) 0.0780(13) 0.0480(10) -0.0026(10) -0.0083(8) -0.0081(9)
O2 0.0727(10) 0.0735(9) 0.0583(8) 0.0002(8) 0.0169(7) -0.0080(7)

loop_
_atom_type_symbol
_atom_type_description
_atom_type_scat_dispersion_real
_atom_type_scat_dispersion_imag
_atom_type_scat_source
C C 0.0033 0.0016 'International Tables Vol C Tables 4.2.6.8 and 6.1.1.4'
H H 0.0000 0.0000 'International Tables Vol C Tables 4.2.6.8 and 6.1.1.4'
N N 0.0061 0.0033 'International Tables Vol C Tables 4.2.6.8 and 6.1.1.4'
O O 0.0106 0.0060 'International Tables Vol C Tables 4.2.6.8 and 6.1.1.4'
S S 0.1246 0.1234 'International Tables Vol C Tables 4.2.6.8 and 6.1.1.4'

loop_
_geom_angle_atom_site_label_1
_geom_angle_atom_site_label_2
_geom_angle_atom_site_label_3
_geom_angle_site_symmetry_1
_geom_angle_site_symmetry_3
_geom_angle
_geom_angle_publ_flag
C7 N1 C8 . . 128.94(15) ?
C7 N1 H1B . . 115.5 ?
C8 N1 H1B . . 115.5 ?
C8 N2 C9 . . 127.36(16) ?
C8 N2 H2B . . 116.3 ?
C9 N2 H2B . . 116.3 ?
C2 C1 C6 . . 121.0(2) ?
C2 C1 H1A . . 119.5 ?
C6 C1 H1A . . 119.5 ?
C3 C2 C1 . . 119.7(2) ?
C3 C2 H2A . . 120.2 ?
C1 C2 H2A . . 120.2 ?
C2 C3 C4 . . 120.4(2) ?
C2 C3 H3A . . 119.8 ?
C4 C3 H3A . . 119.8 ?
C3 C4 C5 . . 120.2(2) ?
C3 C4 H4A . . 119.9 ?
C5 C4 H4A . . 119.9 ?
C4 C5 C6 . . 120.4(2) ?
C4 C5 H5A . . 119.8 ?
C6 C5 H5A . . 119.8 ?
C1 C6 C5 . . 118.32(18) ?
C1 C6 C7 . . 123.80(17) ?
C5 C6 C7 . . 117.87(17) ?
O1 C7 N1 . . 121.28(18) ?
O1 C7 C6 . . 121.81(17) ?
N1 C7 C6 . . 116.91(15) ?
N2 C8 N1 . . 115.91(16) ?
N2 C8 S1 . . 125.54(15) ?
N1 C8 S1 . . 118.53(13) ?
C14 C9 C10 . . 119.66(17) ?
C14 C9 N2 . . 122.90(17) ?
C10 C9 N2 . . 117.43(17) ?
C11 C10 C9 . . 120.56(18) ?
C11 C10 H10A . . 119.7 ?
C9 C10 H10A . . 119.7 ?
C10 C11 C12 . . 119.57(18) ?
C10 C11 H11A . . 120.2 ?
C12 C11 H11A . . 120.2 ?
O2 C12 C11 . . 122.08(18) ?
O2 C12 C13 . . 117.68(18) ?
C11 C12 C13 . . 120.24(18) ?
C12 C13 C14 . . 119.87(19) ?
C12 C13 H13A . . 120.1 ?
C14 C13 H13A . . 120.1 ?
C9 C14 C13 . . 120.08(19) ?
C9 C14 H14A . . 120.0 ?
C13 C14 H14A . . 120.0 ?
C12 O2 H2C . . 109.5 ?

loop_
_geom_bond_atom_site_label_1
_geom_bond_atom_site_label_2
_geom_bond_site_symmetry_2
_geom_bond_distance
_geom_bond_publ_flag
S1 C8 . 1.670(2) ?
O1 C7 . 1.223(2) ?
N1 C7 . 1.370(2) ?
N1 C8 . 1.388(2) ?
N1 H1B . 0.8600 ?
N2 C8 . 1.328(2) ?
N2 C9 . 1.428(2) ?
N2 H2B . 0.8600 ?
C1 C2 . 1.377(3) ?
C1 C6 . 1.385(3) ?
C1 H1A . 0.9300 ?
C2 C3 . 1.362(3) ?
C2 H2A . 0.9300 ?
C3 C4 . 1.370(3) ?
C3 H3A . 0.9300 ?
C4 C5 . 1.377(3) ?
C4 H4A . 0.9300 ?
C5 C6 . 1.385(3) ?
C5 H5A . 0.9300 ?
C6 C7 . 1.486(3) ?
C9 C14 . 1.376(3) ?
C9 C10 . 1.384(3) ?
C10 C11 . 1.376(3) ?
C10 H10A . 0.9300 ?
C11 C12 . 1.379(3) ?
C11 H11A . 0.9300 ?
C12 O2 . 1.378(2) ?
C12 C13 . 1.381(3) ?
C13 C14 . 1.382(3) ?
C13 H13A . 0.9300 ?
C14 H14A . 0.9300 ?
O2 H2C . 0.8200 ?

loop_
_geom_hbond_atom_site_label_D
_geom_hbond_atom_site_label_H
_geom_hbond_atom_site_label_A
_geom_hbond_site_symmetry_D
_geom_hbond_site_symmetry_H
_geom_hbond_site_symmetry_A
_geom_hbond_distance_DH
_geom_hbond_distance_HA
_geom_hbond_distance_DA
_geom_hbond_angle_DHA
_geom_hbond_publ_flag
N2 H2B O1 . . 1_555 0.86 1.95 2.631(2) 135 yes
N1 H1B O2 . . 2_755 0.86 2.29 3.109(2) 158 yes
O2 H2C S1 . . 2_754 0.82 2.53 3.1533(18) 134 yes
C1 H1A O2 . . 2_755 0.93 2.51 3.429(3) 172 yes
C11 H11A O1 . . 4_556 0.93 2.43 3.262(2) 149 yes

loop_
_geom_torsion_atom_site_label_1
_geom_torsion_atom_site_label_2
_geom_torsion_atom_site_label_3
_geom_torsion_atom_site_label_4
_geom_torsion_site_symmetry_1
_geom_torsion_site_symmetry_2
_geom_torsion_site_symmetry_3
_geom_torsion_site_symmetry_4
_geom_torsion
_geom_torsion_publ_flag
C6 C1 C2 C3 . . . . 0.2(3) ?
C1 C2 C3 C4 . . . . 0.1(4) ?
C2 C3 C4 C5 . . . . -0.5(4) ?
C3 C4 C5 C6 . . . . 0.6(3) ?
C2 C1 C6 C5 . . . . -0.1(3) ?
C2 C1 C6 C7 . . . . -179.5(2) ?
C4 C5 C6 C1 . . . . -0.3(3) ?
C4 C5 C6 C7 . . . . 179.15(19) ?
C8 N1 C7 O1 . . . . -7.2(3) ?
C8 N1 C7 C6 . . . . 171.87(17) ?
C1 C6 C7 O1 . . . . -174.8(2) ?
C5 C6 C7 O1 . . . . 5.8(3) ?
C1 C6 C7 N1 . . . . 6.1(3) ?
C5 C6 C7 N1 . . . . -173.29(17) ?
C9 N2 C8 N1 . . . . -171.58(17) ?
C9 N2 C8 S1 . . . . 7.0(3) ?
C7 N1 C8 N2 . . . . 7.5(3) ?
C7 N1 C8 S1 . . . . -171.15(16) ?
C8 N2 C9 C14 . . . . -49.9(3) ?
C8 N2 C9 C10 . . . . 130.9(2) ?
C14 C9 C10 C11 . . . . 1.6(3) ?
N2 C9 C10 C11 . . . . -179.13(16) ?
C9 C10 C11 C12 . . . . -1.2(3) ?
C10 C11 C12 O2 . . . . -179.80(17) ?
C10 C11 C12 C13 . . . . 0.4(3) ?
O2 C12 C13 C14 . . . . -179.95(18) ?
C11 C12 C13 C14 . . . . -0.2(3) ?
C10 C9 C14 C13 . . . . -1.4(3) ?
N2 C9 C14 C13 . . . . 179.44(19) ?
C12 C13 C14 C9 . . . . 0.7(3) ?

loop_
_cod_related_entry_id
_cod_related_entry_database
_cod_related_entry_code
1 ChemSpider 770753
